data_1509502
loop_
_publ_author_name
'Mill', B.V.'
'Belokoneva, E.L.'

_publ_section_title
;
 X-ray structural investigation of the redistribution of silver ionsin
 ion-conducting channels of Ag Sb O Si O4 after annealing at various
 temperatures
;
_journal_name_full 'Zhurnal Neorganicheskoi Khimii'
_journal_page_first 739
_journal_page_last 746
_journal_volume 41
_journal_year 1996
_chemical_formula_sum 'Ag O5 Sb Si'
_chemical_name_systematic 'Ag Sb O (Si O4)'
_space_group_IT_number 52
_symmetry_space_group_name_Hall '-P 2n 2bc'
_symmetry_space_group_name_H-M 'P n a n'
_cell_angle_alpha 90
_cell_angle_beta 90
_cell_angle_gamma 90
_cell_formula_units_Z 8
_cell_length_a 12.72
_cell_length_b 6.305
_cell_length_c 10.728
_cell_volume 860.381
_citation_journal_id_ASTM ZNOKAQ
_cod_data_source_file silver1-2_482.cif
_cod_data_source_block Ag1O5Sb1Si1
_cod_original_cell_volume 860.3813
_cod_original_sg_symbol_Hall '-P 2a 2bc (-x,z,y)'
_cod_original_formula_sum 'Ag1 O5 Sb1 Si1'
_cod_database_code 1509502

loop_
_symmetry_equiv_pos_as_xyz
x,y,z
-x+1/2,y,-z
x,-y+1/2,-z+1/2
-x+1/2,-y+1/2,z+1/2
-x,-y,-z
x-1/2,-y,z
-x,y-1/2,z-1/2
x-1/2,y-1/2,-z-1/2

loop_
_atom_site_label
_atom_site_type_symbol
_atom_site_fract_x
_atom_site_fract_y
_atom_site_fract_z
_atom_site_occupancy
_atom_site_U_iso_or_equiv
O4 O-2 0.8597 0.053 0.7253 1 0.0
Si1 Si+4 0.25 0.0772 0 1 0.0
Ag3 Ag+1 0.907 0.25 0.25 0.02 0.0
O5 O-2 0.7577 0.767 0.8804 1 0.0
Ag1 Ag+1 0.8666 0.0367 0.40113 0.94 0.0
Sb1 Sb+5 0.13368 0.25 0.25 1 0.0
Sb2 Sb+5 0.25 0 0 1 0.0
Si2 Si+4 0.0628 0.75 0.25 1 0.0
Ag2 Ag+1 0.815 0.15 0.403 0.04 0.0
O3 O-2 -0.0237 0.771 0.8802 1 0.0
Ag4 Ag+1 0.75 0.11 0.5 0.02 0.0
O2 O-2 0.0156 0.211 0.8676 1 0.0
O1 O-2 0.8509 0.074 0.0096 1 0.0
